data_1577194
loop_
_publ_author_name
'Yu, Beiming'
'Jia, Shuling'
'Zhu, Xuanren'
'Li, Jiaojiao'
'Sun, Changguo'
'Ma, Chao'
'Ma, Shuangshuang'
'Wu, Minjian'
'Hu, Zhiyuan'
'Wu, Xiaolu'
'Gao, Guangpeng'
'Li, Xiaofang'

_publ_section_title
;
 AIE/CPL dual-functional poly(aryl isocyanide)s synthesized using
 (S,S)-bis(oxazolinylphenyl)amido-ligated palladium phenylethynyl
 complexes: high-security anti-counterfeiting and targeted cellular
 imaging
;
_journal_issue 20
_journal_name_full 'Polymer Chemistry'
_journal_page_first 2126
_journal_page_last 2143
_journal_paper_doi 10.1039/D6PY00246C
_journal_volume 17
_journal_year 2026
_chemical_absolute_configuration ad
_chemical_formula_sum 'C32 H33 N3 O2 Pd'
_chemical_formula_weight 598.01
_space_group_crystal_system orthorhombic
_space_group_IT_number 18
_space_group_name_Hall 'P 2 2ab'
_space_group_name_H-M_alt 'P 21 21 2'
_atom_sites_solution_hydrogens geom
_audit_creation_method SHELXL-2014/7
_audit_update_record
;
2024-03-02 deposited with the CCDC.	2026-05-04 downloaded from the CCDC.
;
_cell_angle_alpha 90
_cell_angle_beta 90
_cell_angle_gamma 90
_cell_formula_units_Z 2
_cell_length_a 6.8490(14)
_cell_length_b 13.755(3)
_cell_length_c 15.299(3)
_cell_measurement_reflns_used 5151
_cell_measurement_temperature 153(2)
_cell_measurement_theta_max 27.4816
_cell_measurement_theta_min 1.3310
_cell_volume 1441.3(5)
_computing_structure_refinement 'SHELXL-2014/7 (Sheldrick, 2014)'
_diffrn_ambient_temperature 153(2)
_diffrn_measured_fraction_theta_full 0.992
_diffrn_measured_fraction_theta_max 0.993
_diffrn_measurement_device_type 'multiwire proportional'
_diffrn_radiation_type MoK\a
_diffrn_radiation_wavelength 0.71073
_diffrn_reflns_av_R_equivalents 0.0328
_diffrn_reflns_av_unetI/netI 0.0501
_diffrn_reflns_Laue_measured_fraction_full 0.992
_diffrn_reflns_Laue_measured_fraction_max 0.993
_diffrn_reflns_limit_h_max 8
_diffrn_reflns_limit_h_min -7
_diffrn_reflns_limit_k_max 16
_diffrn_reflns_limit_k_min -14
_diffrn_reflns_limit_l_max 18
_diffrn_reflns_limit_l_min -12
_diffrn_reflns_number 5262
_diffrn_reflns_point_group_measured_fraction_full 0.984
_diffrn_reflns_point_group_measured_fraction_max 0.984
_diffrn_reflns_theta_full 25.242
_diffrn_reflns_theta_max 25.978
_diffrn_reflns_theta_min 1.331
_exptl_absorpt_coefficient_mu 0.676
_exptl_crystal_density_diffrn 1.378
_exptl_crystal_description block
_exptl_crystal_F_000 616
_exptl_crystal_size_max 0.230
_exptl_crystal_size_mid 0.210
_exptl_crystal_size_min 0.200
_refine_diff_density_max 1.358
_refine_diff_density_min -1.263
_refine_diff_density_rms 0.318
_refine_ls_abs_structure_details
;
 Flack x determined using 1033 quotients [(I+)-(I-)]/[(I+)+(I-)]
 (Parsons, Flack and Wagner, Acta Cryst. B69 (2013) 249-259).
;
_refine_ls_abs_structure_Flack -0.03(3)
_refine_ls_extinction_method none
_refine_ls_goodness_of_fit_ref 1.248
_refine_ls_hydrogen_treatment constr
_refine_ls_matrix_type full
_refine_ls_number_parameters 177
_refine_ls_number_reflns 2808
_refine_ls_number_restraints 252
_refine_ls_restrained_S_all 1.230
_refine_ls_R_factor_all 0.0470
_refine_ls_R_factor_gt 0.0408
_refine_ls_shift/su_max 0.000
_refine_ls_shift/su_mean 0.000
_refine_ls_structure_factor_coef Fsqd
_refine_ls_weighting_details 'w=1/[\s^2^(Fo^2^)+(0.0850P)^2^+0.5550P] where P=(Fo^2^+2Fc^2^)/3'
_refine_ls_weighting_scheme calc
_refine_ls_wR_factor_gt 0.1136
_refine_ls_wR_factor_ref 0.1477
_reflns_Friedel_coverage 0.700
_reflns_Friedel_fraction_full 0.972
_reflns_Friedel_fraction_max 0.972
_reflns_number_gt 2710
_reflns_number_total 2808
_reflns_threshold_expression 'I > 2\s(I)'
_cod_data_source_file d6py00246c2.cif
_cod_data_source_block bwn16286
_cod_depositor_comments 'Adding full bibliography for 1577194.cif.'
_cod_original_cell_volume 1441.4(5)
_cod_database_code 1577194
_shelx_shelxl_version_number 2014/7
_shelx_space_group_comment
;
The symmetry employed for this shelxl refinement is uniquely defined
by the following loop, which should always be used as a source of
symmetry information in preference to the above space-group names.
They are only intended as comments.
;
_shelx_estimated_absorpt_t_min 0.860
_shelx_estimated_absorpt_t_max 0.877

loop_
_space_group_symop_operation_xyz
'x, y, z'
'-x, -y, z'
'x+1/2, -y+1/2, -z'
'-x+1/2, y+1/2, -z'

loop_
_atom_site_label
_atom_site_type_symbol
_atom_site_fract_x
_atom_site_fract_y
_atom_site_fract_z
_atom_site_U_iso_or_equiv
_atom_site_adp_type
_atom_site_occupancy
_atom_site_site_symmetry_order
_atom_site_calc_flag
_atom_site_refinement_flags_posn
_atom_site_refinement_flags_adp
_atom_site_refinement_flags_occupancy
_atom_site_disorder_assembly
_atom_site_disorder_group
Pd1 Pd 1.0000 0.5000 0.70310(4) 0.0156(3) Uani 1 2 d S TU P . .
O1 O 0.8999(9) 0.7893(4) 0.7621(4) 0.0268(13) Uani 1 1 d . U . . .
N1 N 1.0000 0.5000 0.8364(5) 0.0188(15) Uani 1 2 d S TU P . .
N2 N 0.9250(10) 0.6408(5) 0.7057(4) 0.0200(13) Uani 1 1 d . U . . .
C1 C 0.9204(11) 0.4240(6) 0.8824(5) 0.0206(14) Uani 1 1 d . U . . .
C2 C 0.8223(12) 0.4355(6) 0.9622(5) 0.0271(17) Uani 1 1 d . U . . .
H2 H 0.8163 0.4988 0.9870 0.033 Uiso 1 1 calc R U . . .
C3 C 0.7360(14) 0.3620(7) 1.0057(6) 0.0338(19) Uani 1 1 d . U . . .
H3 H 0.6711 0.3750 1.0594 0.041 Uiso 1 1 calc R U . . .
C4 C 0.7401(13) 0.2651(7) 0.9729(6) 0.0313(19) Uani 1 1 d . U . . .
H4 H 0.6784 0.2131 1.0030 0.038 Uiso 1 1 calc R U . . .
C5 C 0.8373(11) 0.2506(6) 0.8959(5) 0.0239(16) Uani 1 1 d . U . . .
H5 H 0.8425 0.1867 0.8724 0.029 Uiso 1 1 calc R U . . .
C6 C 0.9290(12) 0.3255(6) 0.8504(5) 0.0232(16) Uani 1 1 d . U . . .
C7 C 1.0352(11) 0.3012(5) 0.7710(5) 0.0191(17) Uani 1 1 d . U . . .
C8 C 0.8039(14) 0.7958(6) 0.6771(6) 0.0280(17) Uani 1 1 d . U . . .
H8A H 0.8786 0.8382 0.6369 0.034 Uiso 1 1 calc R U . . .
H8B H 0.6699 0.8220 0.6832 0.034 Uiso 1 1 calc R U . . .
C9 C 0.7995(12) 0.6899(5) 0.6432(5) 0.0213(15) Uani 1 1 d . U . . .
H9 H 0.8603 0.6870 0.5838 0.026 Uiso 1 1 calc R U . . .
C10 C 0.5959(12) 0.6431(6) 0.6402(5) 0.0273(16) Uani 1 1 d . U . . .
H10 H 0.6152 0.5735 0.6234 0.033 Uiso 1 1 calc R U . . .
C11 C 0.4926(18) 0.6430(7) 0.7278(6) 0.0411(18) Uani 1 1 d . U . . .
H11A H 0.5629 0.6006 0.7685 0.062 Uiso 1 1 calc R U . . .
H11B H 0.3588 0.6192 0.7203 0.062 Uiso 1 1 calc R U . . .
H11C H 0.4893 0.7093 0.7512 0.062 Uiso 1 1 calc R U . . .
C12 C 0.4725(15) 0.6898(7) 0.5678(7) 0.039(2) Uani 1 1 d . U . . .
H12A H 0.4683 0.7603 0.5764 0.059 Uiso 1 1 calc R U . . .
H12B H 0.3395 0.6635 0.5699 0.059 Uiso 1 1 calc R U . . .
H12C H 0.5307 0.6753 0.5107 0.059 Uiso 1 1 calc R U . . .
C13 C 1.0000 0.5000 0.5732(6) 0.0212(17) Uani 1 2 d S TU P . .
C14 C 1.0000 0.5000 0.4953(5) 0.0190(16) Uani 1 2 d S TU P A .
C15 C 1.0000 0.5000 0.4003(6) 0.0253(18) Uani 1 2 d S TU P . .
C16 C 0.8404(18) 0.5376(7) 0.3537(6) 0.039(2) Uani 1 1 d . U . A 1
H16 H 0.7311 0.5643 0.3834 0.047 Uiso 1 1 calc R U . A 1
C17 C 0.847(2) 0.5345(8) 0.2614(8) 0.058(3) Uani 1 1 d . U . A 1
H17 H 0.7382 0.5579 0.2290 0.070 Uiso 1 1 calc R U . A 1
C18 C 1.0000 0.5000 0.2188(10) 0.069(4) Uani 1 2 d S TU P A 1
H18 H 1.0000 0.5000 0.1567 0.083 Uiso 1 2 calc R U P A 1

loop_
_atom_site_aniso_label
_atom_site_aniso_U_11
_atom_site_aniso_U_22
_atom_site_aniso_U_33
_atom_site_aniso_U_23
_atom_site_aniso_U_13
_atom_site_aniso_U_12
Pd1 0.0165(4) 0.0155(4) 0.0148(4) 0.000 0.000 0.0013(4)
O1 0.039(3) 0.016(2) 0.026(3) -0.001(2) -0.004(3) 0.003(2)
N1 0.024(3) 0.018(3) 0.014(3) 0.000 0.000 -0.010(6)
N2 0.022(3) 0.023(3) 0.015(3) 0.001(3) 0.003(2) -0.002(3)
C1 0.021(3) 0.021(3) 0.020(3) 0.004(3) -0.003(3) -0.002(3)
C2 0.027(4) 0.026(4) 0.028(4) -0.004(3) 0.003(3) 0.000(3)
C3 0.034(4) 0.035(4) 0.032(4) 0.000(4) 0.010(3) -0.001(3)
C4 0.031(4) 0.031(4) 0.032(4) 0.007(3) 0.005(4) -0.007(3)
C5 0.023(3) 0.020(3) 0.029(4) 0.003(3) -0.003(3) -0.004(3)
C6 0.021(3) 0.022(3) 0.027(4) 0.002(3) -0.002(3) 0.000(3)
C7 0.019(5) 0.015(3) 0.023(3) 0.001(3) -0.004(3) -0.003(3)
C8 0.036(4) 0.021(4) 0.028(4) 0.004(3) -0.004(3) 0.006(3)
C9 0.026(3) 0.015(3) 0.023(3) 0.003(3) -0.001(3) 0.005(3)
C10 0.021(3) 0.028(4) 0.033(4) -0.001(3) -0.004(3) 0.001(3)
C11 0.023(3) 0.052(4) 0.049(4) -0.003(4) 0.007(5) 0.008(5)
C12 0.029(5) 0.035(4) 0.053(5) 0.000(4) -0.013(4) 0.006(4)
C13 0.020(4) 0.016(4) 0.028(4) 0.000 0.000 0.003(6)
C14 0.025(4) 0.014(3) 0.017(4) 0.000 0.000 0.008(5)
C15 0.038(4) 0.016(4) 0.023(4) 0.000 0.000 -0.002(6)
C16 0.061(5) 0.025(4) 0.033(4) 0.005(3) -0.018(4) -0.008(4)
C17 0.092(7) 0.038(5) 0.044(5) 0.015(4) -0.018(5) -0.010(5)
C18 0.111(9) 0.058(7) 0.038(6) 0.000 0.000 -0.020(9)

loop_
_atom_type_symbol
_atom_type_description
_atom_type_scat_dispersion_real
_atom_type_scat_dispersion_imag
_atom_type_scat_source
C C 0.0033 0.0016 'International Tables Vol C Tables 4.2.6.8 and 6.1.1.4'
H H 0.0000 0.0000 'International Tables Vol C Tables 4.2.6.8 and 6.1.1.4'
N N 0.0061 0.0033 'International Tables Vol C Tables 4.2.6.8 and 6.1.1.4'
O O 0.0106 0.0060 'International Tables Vol C Tables 4.2.6.8 and 6.1.1.4'
Pd Pd -0.9988 1.0072 'International Tables Vol C Tables 4.2.6.8 and 6.1.1.4'

loop_
_geom_angle_atom_site_label_1
_geom_angle_atom_site_label_2
_geom_angle_atom_site_label_3
_geom_angle
_geom_angle_site_symmetry_1
_geom_angle_site_symmetry_3
_geom_angle_publ_flag
C13 Pd1 N2 91.15(16) . 2_765 ?
C13 Pd1 N2 91.15(16) . . ?
N2 Pd1 N2 177.7(3) 2_765 . ?
C13 Pd1 N1 180.0 . . ?
N2 Pd1 N1 88.85(16) 2_765 . ?
N2 Pd1 N1 88.85(16) . . ?
C7 O1 C8 107.4(6) 2_765 . ?
C1 N1 C1 118.4(8) 2_765 . ?
C1 N1 Pd1 120.8(4) 2_765 . ?
C1 N1 Pd1 120.8(4) . . ?
C7 N2 C9 110.1(6) 2_765 . ?
C7 N2 Pd1 123.5(5) 2_765 . ?
C9 N2 Pd1 126.0(5) . . ?
N1 C1 C2 123.4(7) . . ?
N1 C1 C6 121.7(7) . . ?
C2 C1 C6 114.9(7) . . ?
C3 C2 C1 123.8(8) . . ?
C3 C2 H2 118.1 . . ?
C1 C2 H2 118.1 . . ?
C2 C3 C4 121.2(8) . . ?
C2 C3 H3 119.4 . . ?
C4 C3 H3 119.4 . . ?
C5 C4 C3 116.8(8) . . ?
C5 C4 H4 121.6 . . ?
C3 C4 H4 121.6 . . ?
C4 C5 C6 122.8(8) . . ?
C4 C5 H5 118.6 . . ?
C6 C5 H5 118.6 . . ?
C5 C6 C1 120.5(8) . . ?
C5 C6 C7 118.2(7) . . ?
C1 C6 C7 121.3(7) . . ?
N2 C7 O1 115.1(7) 2_765 2_765 ?
N2 C7 C6 127.0(7) 2_765 . ?
O1 C7 C6 117.9(6) 2_765 . ?
O1 C8 C9 104.4(6) . . ?
O1 C8 H8A 110.9 . . ?
C9 C8 H8A 110.9 . . ?
O1 C8 H8B 110.9 . . ?
C9 C8 H8B 110.9 . . ?
H8A C8 H8B 108.9 . . ?
N2 C9 C10 111.3(6) . . ?
N2 C9 C8 101.9(6) . . ?
C10 C9 C8 114.9(7) . . ?
N2 C9 H9 109.5 . . ?
C10 C9 H9 109.5 . . ?
C8 C9 H9 109.5 . . ?
C11 C10 C12 112.4(8) . . ?
C11 C10 C9 113.4(8) . . ?
C12 C10 C9 110.3(7) . . ?
C11 C10 H10 106.8 . . ?
C12 C10 H10 106.8 . . ?
C9 C10 H10 106.8 . . ?
C10 C11 H11A 109.5 . . ?
C10 C11 H11B 109.5 . . ?
H11A C11 H11B 109.5 . . ?
C10 C11 H11C 109.5 . . ?
H11A C11 H11C 109.5 . . ?
H11B C11 H11C 109.5 . . ?
C10 C12 H12A 109.5 . . ?
C10 C12 H12B 109.5 . . ?
H12A C12 H12B 109.5 . . ?
C10 C12 H12C 109.5 . . ?
H12A C12 H12C 109.5 . . ?
H12B C12 H12C 109.5 . . ?
C14 C13 Pd1 180.0 . . ?
C13 C14 C15 180.0 . . ?
C16 C15 C16 118.9(11) . 2_765 ?
C16 C15 C14 120.5(6) . . ?
C16 C15 C14 120.5(6) 2_765 . ?
C15 C16 C17 118.2(11) . . ?
C15 C16 H16 120.9 . . ?
C17 C16 H16 120.9 . . ?
C18 C17 C16 121.8(13) . . ?
C18 C17 H17 119.1 . . ?
C16 C17 H17 119.1 . . ?
C17 C18 C17 121.0(15) 2_765 . ?
C17 C18 H18 119.5 2_765 . ?
C17 C18 H18 119.5 . . ?

loop_
_geom_bond_atom_site_label_1
_geom_bond_atom_site_label_2
_geom_bond_distance
_geom_bond_site_symmetry_2
_geom_bond_publ_flag
Pd1 C13 1.988(9) . ?
Pd1 N2 2.004(7) 2_765 ?
Pd1 N2 2.004(7) . ?
Pd1 N1 2.040(7) . ?
O1 C7 1.329(9) 2_765 ?
O1 C8 1.460(10) . ?
N1 C1 1.373(8) 2_765 ?
N1 C1 1.373(8) . ?
N2 C7 1.307(9) 2_765 ?
N2 C9 1.452(10) . ?
C1 C2 1.403(11) . ?
C1 C6 1.442(11) . ?
C2 C3 1.348(13) . ?
C2 H2 0.9500 . ?
C3 C4 1.424(13) . ?
C3 H3 0.9500 . ?
C4 C5 1.368(12) . ?
C4 H4 0.9500 . ?
C5 C6 1.393(11) . ?
C5 H5 0.9500 . ?
C6 C7 1.455(11) . ?
C7 N2 1.307(9) 2_765 ?
C7 O1 1.329(9) 2_765 ?
C8 C9 1.547(11) . ?
C8 H8A 0.9900 . ?
C8 H8B 0.9900 . ?
C9 C10 1.537(11) . ?
C9 H9 1.0000 . ?
C10 C11 1.516(11) . ?
C10 C12 1.534(12) . ?
C10 H10 1.0000 . ?
C11 H11A 0.9800 . ?
C11 H11B 0.9800 . ?
C11 H11C 0.9800 . ?
C12 H12A 0.9800 . ?
C12 H12B 0.9800 . ?
C12 H12C 0.9800 . ?
C13 C14 1.192(13) . ?
C14 C15 1.452(12) . ?
C15 C16 1.404(11) . ?
C15 C16 1.404(11) 2_765 ?
C16 C17 1.414(15) . ?
C16 H16 0.9500 . ?
C17 C18 1.323(15) . ?
C17 H17 0.9500 . ?
C18 C17 1.323(15) 2_765 ?
C18 H18 0.9500 . ?

loop_
_geom_torsion_atom_site_label_1
_geom_torsion_atom_site_label_2
_geom_torsion_atom_site_label_3
_geom_torsion_atom_site_label_4
_geom_torsion
_geom_torsion_site_symmetry_1
_geom_torsion_site_symmetry_2
_geom_torsion_site_symmetry_3
_geom_torsion_site_symmetry_4
_geom_torsion_publ_flag
C1 N1 C1 C2 34.9(6) 2_765 . . . ?
Pd1 N1 C1 C2 -145.1(6) . . . . ?
C1 N1 C1 C6 -146.4(8) 2_765 . . . ?
Pd1 N1 C1 C6 33.6(8) . . . . ?
N1 C1 C2 C3 176.8(8) . . . . ?
C6 C1 C2 C3 -2.0(12) . . . . ?
C1 C2 C3 C4 0.4(14) . . . . ?
C2 C3 C4 C5 0.7(13) . . . . ?
C3 C4 C5 C6 0.0(12) . . . . ?
C4 C5 C6 C1 -1.6(12) . . . . ?
C4 C5 C6 C7 177.5(8) . . . . ?
N1 C1 C6 C5 -176.3(7) . . . . ?
C2 C1 C6 C5 2.5(11) . . . . ?
N1 C1 C6 C7 4.6(12) . . . . ?
C2 C1 C6 C7 -176.5(7) . . . . ?
C5 C6 C7 N2 156.0(8) . . . 2_765 ?
C1 C6 C7 N2 -24.9(13) . . . 2_765 ?
C5 C6 C7 O1 -23.9(11) . . . 2_765 ?
C1 C6 C7 O1 155.2(7) . . . 2_765 ?
C7 O1 C8 C9 7.4(8) 2_765 . . . ?
C7 N2 C9 C10 -113.1(7) 2_765 . . . ?
Pd1 N2 C9 C10 59.3(8) . . . . ?
C7 N2 C9 C8 9.9(8) 2_765 . . . ?
Pd1 N2 C9 C8 -177.8(5) . . . . ?
O1 C8 C9 N2 -10.1(8) . . . . ?
O1 C8 C9 C10 110.3(7) . . . . ?
N2 C9 C10 C11 58.2(9) . . . . ?
C8 C9 C10 C11 -56.9(9) . . . . ?
N2 C9 C10 C12 -174.7(7) . . . . ?
C8 C9 C10 C12 70.2(9) . . . . ?
C16 C15 C16 C17 0.9(6) 2_765 . . . ?
C14 C15 C16 C17 -179.1(6) . . . . ?
C15 C16 C17 C18 -1.9(14) . . . . ?
C16 C17 C18 C17 1.0(7) . . . 2_765 ?
